data_7029460
loop_
_publ_author_name
'Abdelbaky, Mohammed S. M.'
'Amghouz, Zakariae'
'Garc\'ia-Granda, Santiago'
'Garc\'ia, Jos\'e R'

_publ_section_title
;
 A metal-organic framework assembled from Y(iii), Li(i), and
 terephthalate: hydrothermal synthesis, crystal structure, thermal
 decomposition and topological studies.
;
_journal_issue 15
_journal_name_full 'Dalton transactions (Cambridge, England : 2003)'
_journal_page_first 5739
_journal_page_last 5746
_journal_paper_doi 10.1039/c3dt53415d
_journal_volume 43
_journal_year 2014
_chemical_formula_moiety 'C16 H10 Li O9 Y, 2(H2 O)'
_chemical_formula_sum 'C16 H14 Li O11 Y'
_chemical_formula_weight 478.12
_chemical_name_systematic
;
?
;
_space_group_IT_number 14
_symmetry_space_group_name_Hall '-P 2ybc'
_symmetry_space_group_name_H-M 'P 1 21/c 1'
_atom_sites_solution_hydrogens geom
_atom_sites_solution_primary direct
_atom_sites_solution_secondary difmap
_cell_angle_alpha 90
_cell_angle_beta 132.228(11)
_cell_angle_gamma 90
_cell_formula_units_Z 4
_cell_length_a 11.6415(7)
_cell_length_b 16.0920(4)
_cell_length_c 13.2243(8)
_cell_measurement_reflns_used 2844
_cell_measurement_temperature 294(2)
_cell_measurement_theta_max 31.0002
_cell_measurement_theta_min 3.2704
_cell_volume 1834.4(4)
_computing_cell_refinement
;
CrysAlisPro, Agilent Technologies,
Version 1.171.35.19 (release 27-10-2011 CrysAlis171 .NET)
(compiled Oct 27 2011,15:02:11)
;
_computing_data_collection
;
CrysAlisPro, Agilent Technologies,
Version 1.171.35.19 (release 27-10-2011 CrysAlis171 .NET)
(compiled Oct 27 2011,15:02:11)
;
_computing_data_reduction
;
CrysAlisPro, Agilent Technologies,
Version 1.171.35.19 (release 27-10-2011 CrysAlis171 .NET)
(compiled Oct 27 2011,15:02:11
;
_computing_structure_refinement 'SHELXL-97 (Sheldrick, 1997)'
_computing_structure_solution 'SHELXS-97 (Sheldrick, 1990)'
_diffrn_ambient_temperature 294(2)
_diffrn_measured_fraction_theta_full 0.987
_diffrn_measured_fraction_theta_max 0.987
_diffrn_radiation_monochromator graphite
_diffrn_radiation_type MoK\a
_diffrn_radiation_wavelength 0.71073
_diffrn_reflns_av_R_equivalents 0.0364
_diffrn_reflns_av_unetI/netI 0.0655
_diffrn_reflns_limit_h_max 16
_diffrn_reflns_limit_h_min -16
_diffrn_reflns_limit_k_max 20
_diffrn_reflns_limit_k_min -23
_diffrn_reflns_limit_l_max 18
_diffrn_reflns_limit_l_min -19
_diffrn_reflns_number 10333
_diffrn_reflns_theta_full 30.57
_diffrn_reflns_theta_max 30.57
_diffrn_reflns_theta_min 3.28
_exptl_absorpt_coefficient_mu 3.239
_exptl_absorpt_correction_T_max 1.00000
_exptl_absorpt_correction_T_min 0.97023
_exptl_absorpt_correction_type multi-scan
_exptl_absorpt_process_details
;
CrysAlisPro, Agilent Technologies,
Version 1.171.35.19 (release 27-10-2011 CrysAlis171 .NET)
(compiled Oct 27 2011,15:02:11)
Empirical absorption correction using spherical harmonics,
implemented in SCALE3 ABSPACK scaling algorithm.
;
_exptl_crystal_density_diffrn 1.731
_exptl_crystal_density_method 'not measured'
_exptl_crystal_F_000 960
_exptl_crystal_size_max 0.1612
_exptl_crystal_size_mid 0.0885
_exptl_crystal_size_min 0.0860
_refine_diff_density_max 0.568
_refine_diff_density_min -0.454
_refine_diff_density_rms 0.094
_refine_ls_extinction_method none
_refine_ls_goodness_of_fit_ref 1.011
_refine_ls_hydrogen_treatment mixed
_refine_ls_matrix_type full
_refine_ls_number_parameters 280
_refine_ls_number_reflns 5221
_refine_ls_number_restraints 8
_refine_ls_restrained_S_all 1.012
_refine_ls_R_factor_all 0.0901
_refine_ls_R_factor_gt 0.0432
_refine_ls_shift/su_max 0
_refine_ls_shift/su_mean 0
_refine_ls_structure_factor_coef Fsqd
_refine_ls_weighting_details 'calc w=1/[\s^2^(Fo^2^)+(0.0311P)^2^+0.1599P] where P=(Fo^2^+2Fc^2^)/3'
_refine_ls_weighting_scheme calc
_refine_ls_wR_factor_gt 0.0806
_refine_ls_wR_factor_ref 0.0972
_reflns_number_gt 3119
_reflns_number_total 5221
_reflns_threshold_expression >2sigma(I)
_cod_data_source_file c3dt53415d.txt
_cod_data_source_block ms133_p21_c
_cod_original_sg_symbol_H-M 'P 21/c'
_cod_database_code 7029460

loop_
_symmetry_equiv_pos_as_xyz
'x, y, z'
'x, -y+1/2, z+1/2'
'-x, -y, -z'
'-x, y-1/2, -z-1/2'

loop_
_atom_site_label
_atom_site_type_symbol
_atom_site_fract_x
_atom_site_fract_y
_atom_site_fract_z
_atom_site_U_iso_or_equiv
_atom_site_adp_type
_atom_site_occupancy
_atom_site_symmetry_multiplicity
_atom_site_calc_flag
_atom_site_refinement_flags
Y1 Y 0.24988(3) 0.002983(15) 0.25073(3) 0.01083(8) Uani 1 1 d .
O8 O 0.4248(2) 0.10905(13) 0.3535(2) 0.0209(5) Uani 1 1 d .
O7 O 0.3979(2) -0.08836(13) 0.4226(2) 0.0206(5) Uani 1 1 d .
C5 C -0.1568(3) 0.19215(18) 0.0015(3) 0.0151(6) Uani 1 1 d .
O6 O 0.0619(2) -0.04294(13) 0.2670(2) 0.0191(5) Uani 1 1 d .
O5 O 0.2197(2) 0.05744(14) 0.4031(2) 0.0227(5) Uani 1 1 d .
O3 O 0.2348(2) 0.03113(14) 0.0595(2) 0.0202(5) Uani 1 1 d .
O2 O 0.0620(2) 0.10371(13) 0.1285(2) 0.0234(5) Uani 1 1 d .
O4 O 0.4316(2) -0.04140(14) 0.2303(2) 0.0243(5) Uani 1 1 d .
C13 C 0.5539(3) 0.12429(18) 0.4708(3) 0.0154(6) Uani 1 1 d .
C14 C 0.8681(3) 0.28523(19) 0.6165(3) 0.0197(7) Uani 1 1 d .
H14 H 0.9473 0.3103 0.7001 0.024 Uiso 1 1 calc R
C15 C 0.4334(3) -0.0027(2) 0.0567(3) 0.0204(7) Uani 1 1 d .
C16 C 0.7758(3) 0.22582(19) 0.6068(3) 0.0206(7) Uani 1 1 d .
H16 H 0.7949 0.2099 0.6846 0.025 Uiso 1 1 calc R
C17 C 0.0522(3) 0.0041(2) 0.4323(3) 0.0189(7) Uani 1 1 d .
C18 C -0.2784(3) 0.22890(19) -0.1237(3) 0.0215(7) Uani 1 1 d .
H18 H -0.2970 0.2136 -0.2014 0.026 Uiso 1 1 calc R
C21 C -0.0559(3) 0.12850(18) 0.0125(3) 0.0131(6) Uani 1 1 d .
C22 C 0.6291(3) 0.2123(2) 0.3672(3) 0.0221(7) Uani 1 1 d .
H22 H 0.5489 0.1878 0.2834 0.027 Uiso 1 1 calc R
O1 O 0.0911(2) -0.10352(12) 0.0967(2) 0.0163(4) Uani 1 1 d .
C55 C 0.6542(3) 0.18942(18) 0.4817(3) 0.0151(6) Uani 1 1 d .
C45 C 0.3632(3) -0.00508(19) 0.1188(3) 0.0184(6) Uani 1 1 d .
C47 C 0.3416(3) 0.0084(2) -0.0825(3) 0.0309(9) Uani 1 1 d .
H47 H 0.2347 0.0138 -0.1386 0.037 Uiso 1 1 calc R
C46 C 0.5925(4) -0.0117(2) 0.1389(3) 0.0292(8) Uani 1 1 d .
H46 H 0.6552 -0.0199 0.2324 0.035 Uiso 1 1 calc R
C49 C 0.1137(3) 0.00689(18) 0.3630(3) 0.0159(6) Uani 1 1 d .
C50 C 0.0139(3) -0.0722(2) 0.4515(3) 0.0226(7) Uani 1 1 d .
H50 H 0.0225 -0.1204 0.4182 0.027 Uiso 1 1 calc R
C51 C 0.0375(3) 0.0763(2) 0.4797(3) 0.0229(7) Uani 1 1 d .
H51 H 0.0619 0.1274 0.4654 0.027 Uiso 1 1 calc R
O1W O 0.3580(3) 0.17524(16) 0.6075(3) 0.0418(7) Uani 1 1 d D
O2W O -0.1846(3) -0.19692(17) 0.0888(3) 0.0478(7) Uani 1 1 d D
O3W O 0.2412(3) 0.22697(19) 0.7402(3) 0.0626(9) Uani 1 1 d D
Li1 Li -0.0865(6) -0.1005(3) 0.0949(5) 0.0239(12) Uani 1 1 d .
H2W H 0.442(3) 0.1483(18) 0.679(2) 0.035 Uiso 1 1 d D
H1W H 0.308(3) 0.1372(16) 0.536(2) 0.035 Uiso 1 1 d D
H3W H -0.248(3) -0.2338(17) 0.016(2) 0.040 Uiso 1 1 d D
H4W H -0.210(4) -0.202(2) 0.141(3) 0.040 Uiso 1 1 d D
H5W H 0.285(3) 0.2044(17) 0.710(3) 0.060 Uiso 1 1 d D
H6W H 0.273(3) 0.2814(12) 0.751(3) 0.060 Uiso 1 1 d D

loop_
_atom_site_aniso_label
_atom_site_aniso_U_11
_atom_site_aniso_U_22
_atom_site_aniso_U_33
_atom_site_aniso_U_23
_atom_site_aniso_U_13
_atom_site_aniso_U_12
Y1 0.01037(12) 0.01336(13) 0.01134(13) 0.00035(13) 0.00835(11) -0.00013(13)
O8 0.0188(11) 0.0237(12) 0.0170(11) -0.0011(9) 0.0107(10) -0.0083(10)
O7 0.0167(11) 0.0228(12) 0.0191(12) 0.0081(9) 0.0108(10) -0.0001(9)
C5 0.0149(14) 0.0172(16) 0.0141(15) -0.0015(12) 0.0102(13) 0.0030(13)
O6 0.0185(10) 0.0275(13) 0.0171(11) -0.0061(10) 0.0143(10) -0.0053(10)
O5 0.0244(11) 0.0294(13) 0.0241(12) -0.0100(10) 0.0202(11) -0.0098(10)
O3 0.0158(10) 0.0305(12) 0.0211(11) 0.0063(10) 0.0151(10) 0.0055(10)
O2 0.0192(11) 0.0279(13) 0.0168(12) 0.0029(10) 0.0095(10) 0.0124(10)
O4 0.0257(11) 0.0337(14) 0.0250(12) 0.0125(11) 0.0217(11) 0.0120(11)
C13 0.0161(15) 0.0127(15) 0.0197(16) 0.0024(13) 0.0129(14) 0.0030(13)
C14 0.0185(15) 0.0229(17) 0.0152(16) -0.0024(13) 0.0103(14) -0.0098(14)
C15 0.0202(15) 0.0296(19) 0.0208(16) 0.0033(14) 0.0176(14) 0.0040(14)
C16 0.0216(16) 0.0273(18) 0.0139(15) 0.0010(13) 0.0123(14) -0.0063(14)
C17 0.0154(14) 0.0294(18) 0.0165(15) -0.0042(14) 0.0127(13) -0.0033(14)
C18 0.0234(16) 0.0271(18) 0.0129(16) -0.0015(14) 0.0117(15) 0.0047(14)
C21 0.0124(14) 0.0139(15) 0.0154(15) -0.0033(12) 0.0104(13) -0.0006(12)
C22 0.0184(15) 0.0285(18) 0.0116(15) 0.0012(14) 0.0070(14) -0.0066(14)
O1 0.0182(10) 0.0192(11) 0.0172(11) -0.0037(9) 0.0142(10) -0.0004(9)
C55 0.0131(13) 0.0157(15) 0.0160(15) 0.0011(13) 0.0096(13) -0.0026(13)
C45 0.0165(14) 0.0246(17) 0.0201(16) -0.0025(14) 0.0148(14) -0.0020(14)
C47 0.0149(15) 0.059(3) 0.0200(17) 0.0031(17) 0.0123(15) 0.0055(16)
C46 0.0181(15) 0.056(3) 0.0178(16) 0.0076(16) 0.0137(14) 0.0100(16)
C49 0.0155(14) 0.0213(16) 0.0149(14) 0.0005(13) 0.0118(13) 0.0008(13)
C50 0.0260(16) 0.0271(18) 0.0236(17) -0.0071(14) 0.0203(16) -0.0039(15)
C51 0.0290(17) 0.0223(17) 0.0274(18) -0.0035(14) 0.0230(17) -0.0051(15)
O1W 0.0312(14) 0.0331(16) 0.0296(15) -0.0055(12) 0.0076(13) 0.0093(12)
O2W 0.0569(19) 0.0389(17) 0.0437(19) -0.0090(14) 0.0322(17) -0.0224(14)
O3W 0.082(2) 0.0383(17) 0.100(3) -0.0188(19) 0.075(2) -0.0158(17)
Li1 0.024(3) 0.029(3) 0.020(3) -0.008(2) 0.015(3) -0.006(2)

loop_
_atom_type_symbol
_atom_type_description
_atom_type_scat_dispersion_real
_atom_type_scat_dispersion_imag
_atom_type_scat_source
C C 0.0033 0.0016 'International Tables Vol C Tables 4.2.6.8 and 6.1.1.4'
H H 0 0 'International Tables Vol C Tables 4.2.6.8 and 6.1.1.4'
O O 0.0106 0.006 'International Tables Vol C Tables 4.2.6.8 and 6.1.1.4'
Y Y -2.7962 3.5667 'International Tables Vol C Tables 4.2.6.8 and 6.1.1.4'
Li Li -0.0003 0.0001 'International Tables Vol C Tables 4.2.6.8 and 6.1.1.4'

loop_
_geom_angle_atom_site_label_1
_geom_angle_atom_site_label_2
_geom_angle_atom_site_label_3
_geom_angle
_geom_angle_site_symmetry_1
_geom_angle_site_symmetry_3
O7 Y1 O8 96.70(7) . .
O7 Y1 O2 153.62(7) . .
O8 Y1 O2 86.43(8) . .
O7 Y1 O1 91.23(8) . .
O8 Y1 O1 159.62(7) . .
O2 Y1 O1 94.77(7) . .
O7 Y1 O4 77.59(7) . .
O8 Y1 O4 77.80(7) . .
O2 Y1 O4 128.43(7) . .
O1 Y1 O4 85.67(7) . .
O7 Y1 O5 80.62(7) . .
O8 Y1 O5 78.75(7) . .
O2 Y1 O5 74.30(7) . .
O1 Y1 O5 121.19(6) . .
O4 Y1 O5 145.65(7) . .
O7 Y1 O6 80.61(7) . .
O8 Y1 O6 131.79(7) . .
O2 Y1 O6 77.94(7) . .
O1 Y1 O6 67.99(6) . .
O4 Y1 O6 145.24(7) . .
O5 Y1 O6 53.20(6) . .
O7 Y1 O3 129.68(7) . .
O8 Y1 O3 83.82(7) . .
O2 Y1 O3 76.67(7) . .
O1 Y1 O3 76.71(7) . .
O4 Y1 O3 53.20(7) . .
O5 Y1 O3 146.84(8) . .
O6 Y1 O3 134.06(7) . .
O7 Y1 C49 78.54(8) . .
O8 Y1 C49 105.32(8) . .
O2 Y1 C49 75.39(8) . .
O1 Y1 C49 94.63(7) . .
O4 Y1 C49 156.13(8) . .
O5 Y1 C49 26.59(7) . .
O6 Y1 C49 26.64(7) . .
O3 Y1 C49 149.89(7) . .
O7 Y1 C45 103.72(8) . .
O8 Y1 C45 78.47(8) . .
O2 Y1 C45 102.57(8) . .
O1 Y1 C45 81.43(7) . .
O4 Y1 C45 26.40(7) . .
O5 Y1 C45 157.15(8) . .
O6 Y1 C45 149.28(8) . .
O3 Y1 C45 26.86(7) . .
C49 Y1 C45 175.45(8) . .
O7 Y1 Li1 94.63(11) . .
O8 Y1 Li1 159.19(10) . .
O2 Y1 Li1 75.80(11) . .
O1 Y1 Li1 36.40(9) . .
O4 Y1 Li1 121.82(10) . .
O5 Y1 Li1 85.97(9) . .
O6 Y1 Li1 34.07(9) . .
O3 Y1 Li1 102.15(10) . .
C49 Y1 Li1 60.06(10) . .
C45 Y1 Li1 115.60(10) . .
C13 O8 Y1 136.71(19) . .
C13 O7 Y1 154.05(18) 3_656 .
C14 C5 C18 119.1(3) 2_454 .
C14 C5 C21 120.1(3) 2_454 .
C18 C5 C21 120.7(2) . .
C49 O6 Li1 159.1(2) . .
C49 O6 Y1 92.61(15) . .
Li1 O6 Y1 100.67(16) . .
C49 O5 Y1 93.68(16) . .
C45 O3 Li1 140.4(2) . 3
C45 O3 Y1 92.23(17) . .
Li1 O3 Y1 126.54(17) 3 .
C21 O2 Y1 146.02(19) . .
C45 O4 Y1 94.67(16) . .
O7 C13 O8 123.7(3) 3_656 .
O7 C13 C55 118.8(3) 3_656 .
O8 C13 C55 117.4(3) . .
C16 C14 C5 120.2(3) . 2_655
C16 C14 H14 119.9 . .
C5 C14 H14 119.9 2_655 .
C47 C15 C46 119.1(3) . .
C47 C15 C45 120.9(3) . .
C46 C15 C45 120.0(3) . .
C14 C16 C55 120.6(3) . .
C14 C16 H16 119.7 . .
C55 C16 H16 119.7 . .
C51 C17 C50 120.5(2) . .
C51 C17 C49 120.6(3) . .
C50 C17 C49 119.0(3) . .
C22 C18 C5 120.3(3) 2_454 .
C22 C18 H18 119.8 2_454 .
C5 C18 H18 119.8 . .
O2 C21 O1 122.8(2) . 3
O2 C21 C5 118.8(2) . .
O1 C21 C5 118.4(2) 3 .
C18 C22 C55 120.6(3) 2_655 .
C18 C22 H22 119.7 2_655 .
C55 C22 H22 119.7 . .
C21 O1 Li1 116.1(2) 3 .
C21 O1 Y1 133.25(17) 3 .
Li1 O1 Y1 101.17(16) . .
C22 C55 C16 119.1(3) . .
C22 C55 C13 120.1(3) . .
C16 C55 C13 120.8(2) . .
O4 C45 O3 119.7(2) . .
O4 C45 C15 120.4(3) . .
O3 C45 C15 119.9(3) . .
O4 C45 Y1 58.93(13) . .
O3 C45 Y1 60.91(14) . .
C15 C45 Y1 174.6(2) . .
C46 C47 C15 120.6(3) 3_655 .
C46 C47 H47 119.7 3_655 .
C15 C47 H47 119.7 . .
C47 C46 C15 120.3(3) 3_655 .
C47 C46 H46 119.8 3_655 .
C15 C46 H46 119.8 . .
O5 C49 O6 120.4(2) . .
O5 C49 C17 119.9(3) . .
O6 C49 C17 119.7(2) . .
O5 C49 Y1 59.74(13) . .
O6 C49 Y1 60.75(13) . .
C17 C49 Y1 175.1(2) . .
C51 C50 C17 119.8(3) 3_556 .
C51 C50 H50 120.1 3_556 .
C17 C50 H50 120.1 . .
C17 C51 C50 119.8(3) . 3_556
C17 C51 H51 120.1 . .
C50 C51 H51 120.1 3_556 .
H2W O1W H1W 105(2) . .
Li1 O2W H3W 126.4(18) . .
Li1 O2W H4W 122(2) . .
H3W O2W H4W 108(3) . .
H5W O3W H6W 100(2) . .
O2W Li1 O3 110.3(3) . 3
O2W Li1 O6 118.6(3) . .
O3 Li1 O6 115.3(3) 3 .
O2W Li1 O1 123.7(3) . .
O3 Li1 O1 101.9(2) 3 .
O6 Li1 O1 84.3(2) . .
O2W Li1 Y1 147.6(3) . .
O3 Li1 Y1 101.9(2) 3 .
O6 Li1 Y1 45.26(12) . .
O1 Li1 Y1 42.42(11) . .

loop_
_geom_bond_atom_site_label_1
_geom_bond_atom_site_label_2
_geom_bond_distance
_geom_bond_site_symmetry_2
Y1 O7 2.243(2) .
Y1 O8 2.278(2) .
Y1 O2 2.296(2) .
Y1 O1 2.333(2) .
Y1 O4 2.4138(18) .
Y1 O5 2.4301(18) .
Y1 O6 2.4522(17) .
Y1 O3 2.4564(18) .
Y1 C49 2.808(3) .
Y1 C45 2.809(3) .
Y1 Li1 3.392(5) .
O8 C13 1.262(3) .
O7 C13 1.255(3) 3_656
C5 C14 1.391(4) 2_454
C5 C18 1.395(4) .
C5 C21 1.491(4) .
O6 C49 1.260(3) .
O6 Li1 1.934(5) .
O5 C49 1.259(3) .
O3 C45 1.270(3) .
O3 Li1 1.913(6) 3
O2 C21 1.251(3) .
O4 C45 1.253(3) .
C13 O7 1.255(3) 3_656
C13 C55 1.501(4) .
C14 C16 1.379(4) .
C14 C5 1.391(4) 2_655
C14 H14 0.9300 .
C15 C47 1.386(4) .
C15 C46 1.388(4) .
C15 C45 1.500(4) .
C16 C55 1.391(4) .
C16 H16 0.9300 .
C17 C51 1.385(4) .
C17 C50 1.388(4) .
C17 C49 1.495(4) .
C18 C22 1.376(4) 2_454
C18 H18 0.9300 .
C21 O1 1.272(3) 3
C22 C18 1.377(4) 2_655
C22 C55 1.386(4) .
C22 H22 0.9300 .
O1 C21 1.272(3) 3
O1 Li1 2.052(5) .
C47 C46 1.384(4) 3_655
C47 H47 0.9300 .
C46 C47 1.384(4) 3_655
C46 H46 0.9300 .
C50 C51 1.386(4) 3_556
C50 H50 0.9300 .
C51 C50 1.386(4) 3_556
C51 H51 0.9300 .
O1W H2W 0.891(17) .
O1W H1W 0.933(17) .
O2W Li1 1.896(6) .
O2W H3W 0.934(17) .
O2W H4W 0.923(17) .
O3W H5W 0.914(17) .
O3W H6W 0.923(17) .
Li1 O3 1.913(6) 3

loop_
_geom_torsion_atom_site_label_1
_geom_torsion_atom_site_label_2
_geom_torsion_atom_site_label_3
_geom_torsion_atom_site_label_4
_geom_torsion
_geom_torsion_site_symmetry_1
_geom_torsion_site_symmetry_4
O7 Y1 O8 C13 -9.1(3) . .
O2 Y1 O8 C13 144.6(3) . .
O1 Y1 O8 C13 -121.3(3) . .
O4 Y1 O8 C13 -84.8(3) . .
O5 Y1 O8 C13 69.9(3) . .
O6 Y1 O8 C13 74.3(3) . .
O3 Y1 O8 C13 -138.5(3) . .
C49 Y1 O8 C13 70.8(3) . .
C45 Y1 O8 C13 -111.8(3) . .
Li1 Y1 O8 C13 113.4(4) . .
O8 Y1 O7 C13 93.3(4) . 3_656
O2 Y1 O7 C13 -2.2(5) . 3_656
O1 Y1 O7 C13 -105.5(4) . 3_656
O4 Y1 O7 C13 169.2(5) . 3_656
O5 Y1 O7 C13 15.9(4) . 3_656
O6 Y1 O7 C13 -38.0(4) . 3_656
O3 Y1 O7 C13 -179.2(4) . 3_656
C49 Y1 O7 C13 -11.0(4) . 3_656
C45 Y1 O7 C13 173.0(4) . 3_656
Li1 Y1 O7 C13 -69.2(5) . 3_656
O7 Y1 O6 C49 83.15(18) . .
O8 Y1 O6 C49 -7.5(2) . .
O2 Y1 O6 C49 -81.41(17) . .
O1 Y1 O6 C49 178.33(19) . .
O4 Y1 O6 C49 134.81(17) . .
O5 Y1 O6 C49 -2.11(16) . .
O3 Y1 O6 C49 -139.07(17) . .
C45 Y1 O6 C49 -175.78(18) . .
Li1 Y1 O6 C49 -163.8(3) . .
O7 Y1 O6 Li1 -113.01(19) . .
O8 Y1 O6 Li1 156.38(19) . .
O2 Y1 O6 Li1 82.44(19) . .
O1 Y1 O6 Li1 -17.82(18) . .
O4 Y1 O6 Li1 -61.3(2) . .
O5 Y1 O6 Li1 161.7(2) . .
O3 Y1 O6 Li1 24.8(2) . .
C49 Y1 O6 Li1 163.8(3) . .
C45 Y1 O6 Li1 -11.9(3) . .
O7 Y1 O5 C49 -83.12(17) . .
O8 Y1 O5 C49 178.05(18) . .
O2 Y1 O5 C49 88.63(18) . .
O1 Y1 O5 C49 2.6(2) . .
O4 Y1 O5 C49 -134.23(18) . .
O6 Y1 O5 C49 2.12(16) . .
O3 Y1 O5 C49 118.39(18) . .
C45 Y1 O5 C49 173.8(2) . .
Li1 Y1 O5 C49 12.26(19) . .
O7 Y1 O3 C45 -17.0(2) . .
O8 Y1 O3 C45 76.62(18) . .
O2 Y1 O3 C45 164.40(18) . .
O1 Y1 O3 C45 -97.33(18) . .
O4 Y1 O3 C45 -2.75(17) . .
O5 Y1 O3 C45 134.99(17) . .
O6 Y1 O3 C45 -137.48(17) . .
C49 Y1 O3 C45 -173.32(18) . .
Li1 Y1 O3 C45 -123.59(19) . .
O7 Y1 O3 Li1 171.6(2) . 3
O8 Y1 O3 Li1 -94.8(2) . 3
O2 Y1 O3 Li1 -7.0(2) . 3
O1 Y1 O3 Li1 91.2(2) . 3
O4 Y1 O3 Li1 -174.2(3) . 3
O5 Y1 O3 Li1 -36.4(3) . 3
O6 Y1 O3 Li1 51.1(3) . 3
C49 Y1 O3 Li1 15.2(3) . 3
C45 Y1 O3 Li1 -171.4(3) . 3
Li1 Y1 O3 Li1 65.0(3) . 3
O7 Y1 O2 C21 -133.5(3) . .
O8 Y1 O2 C21 128.7(3) . .
O1 Y1 O2 C21 -30.9(3) . .
O4 Y1 O2 C21 57.3(4) . .
O5 Y1 O2 C21 -152.0(3) . .
O6 Y1 O2 C21 -97.2(3) . .
O3 Y1 O2 C21 44.2(3) . .
C49 Y1 O2 C21 -124.5(3) . .
C45 Y1 O2 C21 51.3(3) . .
Li1 Y1 O2 C21 -62.3(3) . .
O7 Y1 O4 C45 171.64(19) . .
O8 Y1 O4 C45 -88.59(19) . .
O2 Y1 O4 C45 -13.2(2) . .
O1 Y1 O4 C45 79.42(18) . .
O5 Y1 O4 C45 -136.52(18) . .
O6 Y1 O4 C45 119.24(19) . .
O3 Y1 O4 C45 2.80(17) . .
C49 Y1 O4 C45 171.1(2) . .
Li1 Y1 O4 C45 83.9(2) . .
Y1 O8 C13 O7 -20.4(4) . 3_656
Y1 O8 C13 C55 159.72(19) . .
C5 C14 C16 C55 -1.7(5) 2_655 .
C14 C5 C18 C22 0.9(5) 2_454 2_454
C21 C5 C18 C22 -179.9(3) . 2_454
Y1 O2 C21 O1 -18.7(5) . 3
Y1 O2 C21 C5 163.4(2) . .
C14 C5 C21 O2 -8.7(4) 2_454 .
C18 C5 C21 O2 172.2(3) . .
C14 C5 C21 O1 173.3(3) 2_454 3
C18 C5 C21 O1 -5.8(4) . 3
O7 Y1 O1 C21 -120.5(2) . 3
O8 Y1 O1 C21 -7.4(4) . 3
O2 Y1 O1 C21 85.2(2) . 3
O4 Y1 O1 C21 -43.1(2) . 3
O5 Y1 O1 C21 159.7(2) . 3
O6 Y1 O1 C21 160.1(3) . 3
O3 Y1 O1 C21 10.1(2) . 3
C49 Y1 O1 C21 160.8(2) . 3
C45 Y1 O1 C21 -16.9(2) . 3
Li1 Y1 O1 C21 143.3(3) . 3
O7 Y1 O1 Li1 96.14(18) . .
O8 Y1 O1 Li1 -150.7(2) . .
O2 Y1 O1 Li1 -58.15(18) . .
O4 Y1 O1 Li1 173.60(18) . .
O5 Y1 O1 Li1 16.37(19) . .
O6 Y1 O1 Li1 16.79(17) . .
O3 Y1 O1 Li1 -133.23(18) . .
C49 Y1 O1 Li1 17.54(18) . .
C45 Y1 O1 Li1 -160.17(18) . .
C18 C22 C55 C16 -0.9(5) 2_655 .
C18 C22 C55 C13 -179.0(3) 2_655 .
C14 C16 C55 C22 1.4(5) . .
C14 C16 C55 C13 179.6(3) . .
O7 C13 C55 C22 160.8(3) 3_656 .
O8 C13 C55 C22 -19.3(4) . .
O7 C13 C55 C16 -17.3(4) 3_656 .
O8 C13 C55 C16 162.5(3) . .
Y1 O4 C45 O3 -5.0(3) . .
Y1 O4 C45 C15 173.8(2) . .
Li1 O3 C45 O4 174.1(3) 3 .
Y1 O3 C45 O4 4.9(3) . .
Li1 O3 C45 C15 -4.7(5) 3 .
Y1 O3 C45 C15 -173.9(2) . .
Li1 O3 C45 Y1 169.2(4) 3 .
C47 C15 C45 O4 156.1(3) . .
C46 C15 C45 O4 -24.0(5) . .
C47 C15 C45 O3 -25.1(5) . .
C46 C15 C45 O3 154.7(3) . .
O7 Y1 C45 O4 -8.40(19) . .
O8 Y1 C45 O4 85.77(18) . .
O2 Y1 C45 O4 169.41(18) . .
O1 Y1 C45 O4 -97.58(18) . .
O5 Y1 C45 O4 90.1(3) . .
O6 Y1 C45 O4 -103.1(2) . .
O3 Y1 C45 O4 -175.0(3) . .
Li1 Y1 C45 O4 -110.5(2) . .
O7 Y1 C45 O3 166.64(16) . .
O8 Y1 C45 O3 -99.19(18) . .
O2 Y1 C45 O3 -15.55(18) . .
O1 Y1 C45 O3 77.46(17) . .
O4 Y1 C45 O3 175.0(3) . .
O5 Y1 C45 O3 -94.9(3) . .
O6 Y1 C45 O3 71.9(2) . .
Li1 Y1 C45 O3 64.6(2) . .
C46 C15 C47 C46 -0.8(6) . 3_655
C45 C15 C47 C46 179.1(3) . 3_655
C47 C15 C46 C47 0.8(6) . 3_655
C45 C15 C46 C47 -179.1(3) . 3_655
Y1 O5 C49 O6 -3.8(3) . .
Y1 O5 C49 C17 174.3(2) . .
Li1 O6 C49 O5 -126.0(6) . .
Y1 O6 C49 O5 3.8(3) . .
Li1 O6 C49 C17 55.8(8) . .
Y1 O6 C49 C17 -174.4(2) . .
Li1 O6 C49 Y1 -129.8(7) . .
C51 C17 C49 O5 36.3(4) . .
C50 C17 C49 O5 -142.1(3) . .
C51 C17 C49 O6 -145.6(3) . .
C50 C17 C49 O6 36.1(4) . .
O7 Y1 C49 O5 91.91(17) . .
O8 Y1 C49 O5 -1.98(18) . .
O2 Y1 C49 O5 -84.04(17) . .
O1 Y1 C49 O5 -177.77(17) . .
O4 Y1 C49 O5 92.5(3) . .
O6 Y1 C49 O5 -176.2(3) . .
O3 Y1 C49 O5 -106.4(2) . .
Li1 Y1 C49 O5 -165.9(2) . .
O7 Y1 C49 O6 -91.87(18) . .
O8 Y1 C49 O6 174.24(16) . .
O2 Y1 C49 O6 92.18(17) . .
O1 Y1 C49 O6 -1.55(17) . .
O4 Y1 C49 O6 -91.3(3) . .
O5 Y1 C49 O6 176.2(3) . .
O3 Y1 C49 O6 69.8(2) . .
Li1 Y1 C49 O6 10.36(18) . .
C51 C17 C50 C51 -0.9(5) . 3_556
C49 C17 C50 C51 177.4(3) . 3_556
C50 C17 C51 C50 0.9(5) . 3_556
C49 C17 C51 C50 -177.4(3) . 3_556
C49 O6 Li1 O2W -86.9(8) . .
Y1 O6 Li1 O2W 144.5(3) . .
C49 O6 Li1 O3 47.1(8) . 3
Y1 O6 Li1 O3 -81.5(2) . 3
C49 O6 Li1 O1 147.6(6) . .
Y1 O6 Li1 O1 18.91(19) . .
C49 O6 Li1 Y1 128.7(7) . .
C21 O1 Li1 O2W 68.3(4) 3 .
Y1 O1 Li1 O2W -140.7(3) . .
C21 O1 Li1 O3 -56.2(3) 3 3
Y1 O1 Li1 O3 94.8(2) . 3
C21 O1 Li1 O6 -171.0(2) 3 .
Y1 O1 Li1 O6 -20.0(2) . .
C21 O1 Li1 Y1 -151.0(3) 3 .
O7 Y1 Li1 O2W -6.6(4) . .
O8 Y1 Li1 O2W -129.5(4) . .
O2 Y1 Li1 O2W -161.7(4) . .
O1 Y1 Li1 O2W 79.1(4) . .
O4 Y1 Li1 O2W 71.6(4) . .
O5 Y1 Li1 O2W -86.9(4) . .
O6 Y1 Li1 O2W -72.3(4) . .
O3 Y1 Li1 O2W 125.6(4) . .
C49 Y1 Li1 O2W -80.6(4) . .
C45 Y1 Li1 O2W 101.0(4) . .
O7 Y1 Li1 O3 179.63(18) . 3
O8 Y1 Li1 O3 56.8(4) . 3
O2 Y1 Li1 O3 24.59(17) . 3
O1 Y1 Li1 O3 -94.6(2) . 3
O4 Y1 Li1 O3 -102.10(19) . 3
O5 Y1 Li1 O3 99.40(19) . 3
O6 Y1 Li1 O3 114.0(3) . 3
O3 Y1 Li1 O3 -48.1(2) . 3
C49 Y1 Li1 O3 105.7(2) . 3
C45 Y1 Li1 O3 -72.8(2) . 3
O7 Y1 Li1 O6 65.66(17) . .
O8 Y1 Li1 O6 -57.2(4) . .
O2 Y1 Li1 O6 -89.38(17) . .
O1 Y1 Li1 O6 151.4(3) . .
O4 Y1 Li1 O6 143.92(14) . .
O5 Y1 Li1 O6 -14.57(17) . .
O3 Y1 Li1 O6 -162.06(15) . .
C49 Y1 Li1 O6 -8.28(14) . .
C45 Y1 Li1 O6 173.27(14) . .
O7 Y1 Li1 O1 -85.78(16) . .
O8 Y1 Li1 O1 151.4(2) . .
O2 Y1 Li1 O1 119.18(16) . .
O4 Y1 Li1 O1 -7.5(2) . .
O5 Y1 Li1 O1 -166.01(16) . .
O6 Y1 Li1 O1 -151.4(3) . .
O3 Y1 Li1 O1 46.50(17) . .
C49 Y1 Li1 O1 -159.7(2) . .
C45 Y1 Li1 O1 21.8(2) . .
